data_4517261
loop_
_publ_author_name
'Adam Duong'
'Sanil Rajak'
'Alexandre A. Tremblay'
'Thierry Maris'
'James D. Wuest'

_publ_contact_author_email thierry.maris@umontreal.ca
_publ_contact_author_id_orcid 0000-0001-9731-4046
_publ_contact_author_name 'Thierry Maris'
_publ_contact_author_phone '514 340 4711 2579'
_publ_section_title
;
 Molecular Organization in Crystals of Bis(diaminotriazinyl)- Substituted
 Derivatives of Benzene, Pyridine, and Pyrazine
;
_journal_name_full 'Crystal growth and Design'
_journal_page_first 1299
_journal_paper_doi 10.1021/acs.cgd.8b01694
_journal_volume 19
_journal_year 2019
_chemical_formula_moiety '2(C11 H11 N11), 5(C2 H6 O S), H2 O'
_chemical_formula_sum 'C32 H54 N22 O6 S5'
_chemical_formula_weight 1003.27
_chemical_name_common
;
6,6'-(pyridine-2,6-diyl)bis(1,3,5-triazine-2,4-diamine) 
dimethyl sulfoxide solvate hemihydrate
;
_chemical_name_systematic
;
6,6'-(pyridine-2,6-diyl)bis(1,3,5-triazine-2,4-diamine) 
dimethyl sulfoxide solvate hemihydrate
;
_space_group_crystal_system orthorhombic
_space_group_IT_number 60
_space_group_name_Hall '-P 2n 2ab'
_space_group_name_H-M_alt 'P b c n'
_atom_sites_solution_hydrogens mixed
_atom_sites_solution_primary direct
_audit_creation_date 2017-08-26
_audit_creation_method
;
Olex2 1.2
(compiled 2017.08.10 svn.r3458 for OlexSys, GUI svn.r5381)
;
_cell_angle_alpha 90
_cell_angle_beta 90
_cell_angle_gamma 90
_cell_formula_units_Z 4
_cell_length_a 15.5811(3)
_cell_length_b 9.7851(2)
_cell_length_c 30.4229(5)
_cell_measurement_reflns_used 9720
_cell_measurement_temperature 100
_cell_measurement_theta_max 70.293
_cell_measurement_theta_min 2.905
_cell_volume 4638.36(15)
_computing_cell_refinement
;
SAINT (2009) Release V7.68A; Integration Software for Single Crystal Data. 
Bruker AXS Inc., Madison, WI 53719-1173.
;
_computing_data_collection
;
 APEX2 (2009) ; Bruker Molecular Analysis Research Tool.
 Bruker AXS Inc., Madison, WI 53719-1173.
;
_computing_data_reduction
;
SAINT (2009) Release V7.68A; Integration Software for Single Crystal Data. 
Bruker AXS Inc., Madison, WI 53719-1173.
;
_computing_molecular_graphics 'Olex2 (Dolomanov et al., 2009)'
_computing_publication_material 'Olex2 (Dolomanov et al., 2009)'
_computing_structure_refinement 'XL (Sheldrick, 2008)'
_computing_structure_solution 'ShelXS (Sheldrick, 2008)'
_diffrn_ambient_temperature 100
_diffrn_detector 'CCD Area detector'
_diffrn_detector_area_resol_mean 8.3
_diffrn_detector_type 'Bruker APEX II'
_diffrn_measured_fraction_theta_full 0.999
_diffrn_measured_fraction_theta_max 0.999
_diffrn_measurement_device 'three-circles diffractometer'
_diffrn_measurement_device_type 'Bruker Smart Platform'
_diffrn_measurement_method '\w scans'
_diffrn_radiation_collimation 'Focusing mirrors'
_diffrn_radiation_monochromator 'Quazar MX Optics'
_diffrn_radiation_probe x-ray
_diffrn_radiation_type CuK\a
_diffrn_radiation_wavelength 1.54178
_diffrn_reflns_av_R_equivalents 0.0521
_diffrn_reflns_av_unetI/netI 0.0099
_diffrn_reflns_Laue_measured_fraction_full 0.999
_diffrn_reflns_Laue_measured_fraction_max 0.999
_diffrn_reflns_limit_h_max 19
_diffrn_reflns_limit_h_min -18
_diffrn_reflns_limit_k_max 12
_diffrn_reflns_limit_k_min -12
_diffrn_reflns_limit_l_max 37
_diffrn_reflns_limit_l_min -37
_diffrn_reflns_number 288993
_diffrn_reflns_point_group_measured_fraction_full 0.999
_diffrn_reflns_point_group_measured_fraction_max 0.999
_diffrn_reflns_theta_full 67.679
_diffrn_reflns_theta_max 71.266
_diffrn_reflns_theta_min 2.905
_diffrn_source 'Incoatec I\muS Microsource '
_diffrn_source_target Cu
_diffrn_source_type 'Microfocus Source'
_exptl_absorpt_coefficient_mu 2.880
_exptl_absorpt_correction_T_max 0.7534
_exptl_absorpt_correction_T_min 0.5992
_exptl_absorpt_correction_type multi-scan
_exptl_absorpt_process_details
;
SADABS-2008/1 (Bruker,2008) was used for absorption correction. 
wR2(int) was 0.1074 before and 0.0640 after correction. 
The Ratio of minimum to maximum transmission is 0.7953. 
The \l/2 correction factor is 0.0015.'
;
_exptl_crystal_colour 'clear light colourless'
_exptl_crystal_colour_lustre clear
_exptl_crystal_colour_modifier light
_exptl_crystal_colour_primary colourless
_exptl_crystal_density_diffrn 1.437
_exptl_crystal_description block
_exptl_crystal_F_000 2112
_exptl_crystal_size_max 0.16
_exptl_crystal_size_mid 0.14
_exptl_crystal_size_min 0.05
_refine_diff_density_max 0.572
_refine_diff_density_min -0.444
_refine_diff_density_rms 0.068
_refine_ls_extinction_coef .
_refine_ls_extinction_method none
_refine_ls_goodness_of_fit_ref 1.259
_refine_ls_hydrogen_treatment mixed
_refine_ls_matrix_type full
_refine_ls_number_parameters 341
_refine_ls_number_reflns 4497
_refine_ls_number_restraints 6
_refine_ls_restrained_S_all 1.258
_refine_ls_R_factor_all 0.0604
_refine_ls_R_factor_gt 0.0595
_refine_ls_shift/su_max 0.001
_refine_ls_shift/su_mean 0.000
_refine_ls_structure_factor_coef Fsqd
_refine_ls_weighting_details 'w=1/[\s^2^(Fo^2^)+(0.0481P)^2^+8.0113P] where P=(Fo^2^+2Fc^2^)/3'
_refine_ls_weighting_scheme calc
_refine_ls_wR_factor_gt 0.1524
_refine_ls_wR_factor_ref 0.1530
_reflns_Friedel_coverage 0.000
_reflns_Friedel_fraction_full .
_reflns_Friedel_fraction_max .
_reflns_number_gt 4392
_reflns_number_total 4497
_reflns_threshold_expression 'I > 2\s(I)'
_cod_data_source_file 6_adam65.cif
_cod_data_source_block adam65
_cod_database_code 4517261

loop_
_space_group_symop_id
_space_group_symop_operation_xyz
1 'x, y, z'
2 '-x+1/2, -y+1/2, z+1/2'
3 'x+1/2, -y+1/2, -z'
4 '-x, y, -z+1/2'
5 '-x, -y, -z'
6 'x-1/2, y-1/2, -z-1/2'
7 '-x-1/2, y-1/2, z'
8 'x, -y, z-1/2'

loop_
_atom_site_label
_atom_site_type_symbol
_atom_site_fract_x
_atom_site_fract_y
_atom_site_fract_z
_atom_site_U_iso_or_equiv
_atom_site_adp_type
_atom_site_occupancy
_atom_site_site_symmetry_order
_atom_site_calc_flag
_atom_site_refinement_flags_posn
_atom_site_refinement_flags_adp
_atom_site_refinement_flags_occupancy
_atom_site_disorder_assembly
_atom_site_disorder_group
C1 C 0.1248(2) 0.6656(3) 1.03217(9) 0.0305(6) Uani 1 1 d . . . . .
C2 C 0.1600(2) 0.5547(3) 1.05457(9) 0.0313(6) Uani 1 1 d . . . . .
H2 H 0.182680 0.565536 1.083355 0.038 Uiso 1 1 calc R . . . .
C3 C 0.1614(2) 0.4288(3) 1.03405(9) 0.0335(7) Uani 1 1 d . . . . .
H3 H 0.184019 0.350978 1.048670 0.040 Uiso 1 1 calc R . . . .
C4 C 0.1292(2) 0.4181(3) 0.99191(9) 0.0336(7) Uani 1 1 d . . . . .
H4 H 0.129744 0.332756 0.977038 0.040 Uiso 1 1 calc R . . . .
C5 C 0.0960(2) 0.5338(3) 0.97148(9) 0.0307(6) Uani 1 1 d . . . . .
C6 C 0.0607(2) 0.5230(3) 0.92558(9) 0.0316(7) Uani 1 1 d . . . . .
C7 C 0.0475(3) 0.4035(3) 0.86241(9) 0.0400(8) Uani 1 1 d . . . . .
C8 C -0.0184(2) 0.6080(3) 0.86970(9) 0.0354(7) Uani 1 1 d . . . . .
C9 C 0.1217(2) 0.8026(3) 1.05465(9) 0.0304(6) Uani 1 1 d . . . . .
C10 C 0.1611(2) 0.9353(3) 1.11175(10) 0.0345(7) Uani 1 1 d . . . . .
C11 C 0.0784(2) 1.0234(3) 1.05758(9) 0.0320(7) Uani 1 1 d . . . . .
N1 N 0.09293(17) 0.6568(2) 0.99119(7) 0.0304(5) Uani 1 1 d . . . . .
N2 N 0.07961(19) 0.4085(2) 0.90376(8) 0.0358(6) Uani 1 1 d . . . . .
N3 N -0.0010(2) 0.5008(3) 0.84335(8) 0.0399(7) Uani 1 1 d . . . . .
N4 N 0.01331(18) 0.6263(2) 0.91086(7) 0.0321(6) Uani 1 1 d . . . . .
N5 N 0.0657(2) 0.2927(3) 0.83825(8) 0.0495(8) Uani 1 1 d . . . . .
H5A H 0.046135 0.285919 0.811203 0.059 Uiso 1 1 calc R . . . .
H5B H 0.097229 0.226630 0.849434 0.059 Uiso 1 1 calc R . . . .
N6 N -0.07051(19) 0.7042(2) 0.85417(8) 0.0377(6) Uani 1 1 d . . . . .
H6A H -0.092214 0.696464 0.827588 0.045 Uiso 1 1 calc R . . . .
H6B H -0.083276 0.775679 0.870483 0.045 Uiso 1 1 calc R . . . .
N7 N 0.16391(18) 0.8103(2) 1.09262(8) 0.0333(6) Uani 1 1 d . . . . .
N8 N 0.11938(18) 1.0443(2) 1.09609(8) 0.0333(6) Uani 1 1 d . . . . .
N9 N 0.07838(18) 0.9028(2) 1.03524(8) 0.0323(6) Uani 1 1 d . . . . .
N10 N 0.2044(2) 0.9504(3) 1.14918(9) 0.0435(7) Uani 1 1 d . . . . .
H10A H 0.204742 1.029960 1.162649 0.052 Uiso 1 1 calc R . . . .
H10B H 0.232586 0.880792 1.160444 0.052 Uiso 1 1 calc R . . . .
N11 N 0.03644(18) 1.1273(2) 1.03974(8) 0.0351(6) Uani 1 1 d . . . . .
H11A H 0.035817 1.207274 1.052985 0.042 Uiso 1 1 calc R . . . .
H11B H 0.009197 1.116388 1.014649 0.042 Uiso 1 1 calc R . . . .
S1 S 0.13140(5) -0.03406(7) 0.89104(2) 0.0342(2) Uani 1 1 d . . . . .
O1 O 0.17484(16) 0.0441(2) 0.85439(7) 0.0388(5) Uani 1 1 d . . . . .
C12 C 0.1981(2) -0.1761(3) 0.90438(10) 0.0366(7) Uani 1 1 d . . . . .
H12A H 0.193745 -0.245203 0.881165 0.055 Uiso 1 1 calc GR . . . .
H12B H 0.179444 -0.215738 0.932386 0.055 Uiso 1 1 calc GR . . . .
H12C H 0.257793 -0.145572 0.906937 0.055 Uiso 1 1 calc GR . . . .
C13 C 0.1522(3) 0.0626(3) 0.93969(11) 0.0479(9) Uani 1 1 d . . . . .
H13A H 0.214062 0.078299 0.942499 0.072 Uiso 1 1 calc GR . . . .
H13B H 0.131489 0.011988 0.965384 0.072 Uiso 1 1 calc GR . . . .
H13C H 0.122394 0.150665 0.937891 0.072 Uiso 1 1 calc GR . . . .
O2 O -0.21172(17) 0.7787(2) 0.79961(7) 0.0441(6) Uani 1 1 d . . . A 1
S2 S -0.28263(10) 0.75806(11) 0.76383(4) 0.0381(4) Uani 0.634(3) 1 d D . . A 1
C14 C -0.3503(5) 0.9026(6) 0.7664(2) 0.064(2) Uani 0.634(3) 1 d D . . A 1
H14A H -0.315374 0.985871 0.765272 0.097 Uiso 0.634(3) 1 calc GR . . A 1
H14B H -0.382955 0.900783 0.793910 0.097 Uiso 0.634(3) 1 calc GR . . A 1
H14C H -0.390007 0.901426 0.741432 0.097 Uiso 0.634(3) 1 calc GR . . A 1
C15 C -0.2296(5) 0.7900(10) 0.71358(18) 0.057(2) Uani 0.634(3) 1 d D . . A 1
H15A H -0.205568 0.882543 0.713917 0.085 Uiso 0.634(3) 1 calc GR . . A 1
H15B H -0.270563 0.781676 0.689289 0.085 Uiso 0.634(3) 1 calc GR . . A 1
H15C H -0.183199 0.723472 0.709653 0.085 Uiso 0.634(3) 1 calc GR . . A 1
S2B S -0.20622(14) 0.85674(19) 0.75557(6) 0.0303(6) Uani 0.366(3) 1 d D . . A 2
C14B C -0.3087(4) 0.9325(8) 0.7512(3) 0.033(2) Uani 0.366(3) 1 d D . . A 2
H14D H -0.328822 1.008630 0.732977 0.050 Uiso 0.366(3) 1 d R . . A 2
H14E H -0.317112 0.954939 0.782297 0.050 Uiso 0.366(3) 1 d R . . A 2
H14F H -0.341322 0.849919 0.743927 0.050 Uiso 0.366(3) 1 d R . . A 2
C15B C -0.2116(12) 0.7310(14) 0.7145(4) 0.057(4) Uani 0.366(3) 1 d D . . A 2
H15D H -0.259578 0.669202 0.720666 0.085 Uiso 0.366(3) 1 calc GR . . A 2
H15E H -0.157849 0.678909 0.714120 0.085 Uiso 0.366(3) 1 calc GR . . A 2
H15F H -0.220231 0.774696 0.685886 0.085 Uiso 0.366(3) 1 calc GR . . A 2
O3 O 0.0252(3) 0.2074(4) 0.7490(2) 0.0358(15) Uani 0.5 1 d . . . . .
S3 S -0.05444(11) 0.05957(14) 0.74804(5) 0.0327(3) Uani 0.5 1 d . . . B -1
C17 C 0.0048(3) -0.0216(3) 0.70608(10) 0.0446(8) Uani 1 1 d . . . B -1
H17A H -0.014789 0.011286 0.677365 0.067 Uiso 1 1 calc GR . . B -1
H17B H -0.003709 -0.120709 0.707902 0.067 Uiso 1 1 calc GR . . B -1
H17C H 0.065933 -0.000622 0.709665 0.067 Uiso 1 1 calc GR . . B -1
O4 O 0.000000 0.6277(4) 0.750000 0.0618(12) Uani 1 2 d S T P . .
H4A H 0.001(3) 0.574(5) 0.7743(15) 0.084(16) Uiso 1 1 d . . . . .

loop_
_atom_site_aniso_label
_atom_site_aniso_U_11
_atom_site_aniso_U_22
_atom_site_aniso_U_33
_atom_site_aniso_U_23
_atom_site_aniso_U_13
_atom_site_aniso_U_12
C1 0.0502(17) 0.0204(13) 0.0209(13) 0.0028(10) 0.0150(12) 0.0070(12)
C2 0.0501(18) 0.0229(13) 0.0208(13) 0.0036(11) 0.0079(12) 0.0055(12)
C3 0.0558(19) 0.0194(13) 0.0253(14) 0.0067(11) 0.0109(13) 0.0102(13)
C4 0.0583(19) 0.0181(13) 0.0244(14) -0.0001(11) 0.0109(13) 0.0088(13)
C5 0.0512(18) 0.0208(13) 0.0201(13) 0.0032(11) 0.0126(12) 0.0090(12)
C6 0.0556(18) 0.0183(13) 0.0210(13) 0.0036(10) 0.0120(13) 0.0071(12)
C7 0.078(2) 0.0228(14) 0.0189(13) 0.0037(11) 0.0112(14) 0.0176(15)
C8 0.064(2) 0.0205(13) 0.0224(14) 0.0033(11) 0.0133(13) 0.0088(13)
C9 0.0515(18) 0.0195(13) 0.0202(13) 0.0032(10) 0.0135(12) 0.0059(12)
C10 0.0551(19) 0.0208(14) 0.0275(14) 0.0010(11) 0.0126(13) 0.0060(13)
C11 0.0519(18) 0.0201(13) 0.0238(13) 0.0027(11) 0.0165(13) 0.0061(12)
N1 0.0519(15) 0.0194(11) 0.0200(11) 0.0027(9) 0.0130(10) 0.0089(11)
N2 0.0675(18) 0.0207(11) 0.0193(11) 0.0037(9) 0.0102(11) 0.0127(12)
N3 0.079(2) 0.0212(12) 0.0191(11) 0.0014(9) 0.0090(12) 0.0163(13)
N4 0.0559(16) 0.0198(11) 0.0206(11) 0.0024(9) 0.0099(11) 0.0096(11)
N5 0.102(3) 0.0286(13) 0.0181(12) 0.0004(10) 0.0065(14) 0.0276(15)
N6 0.0700(18) 0.0214(12) 0.0218(11) -0.0003(9) 0.0034(12) 0.0153(12)
N7 0.0586(16) 0.0192(11) 0.0220(11) 0.0008(9) 0.0100(11) 0.0083(11)
N8 0.0523(16) 0.0202(12) 0.0273(12) -0.0002(9) 0.0116(11) 0.0077(11)
N9 0.0555(16) 0.0195(11) 0.0219(11) 0.0031(9) 0.0126(11) 0.0081(11)
N10 0.072(2) 0.0217(12) 0.0368(14) -0.0067(11) -0.0073(14) 0.0124(12)
N11 0.0643(17) 0.0165(11) 0.0246(12) 0.0014(9) 0.0114(12) 0.0092(11)
S1 0.0520(5) 0.0257(4) 0.0248(4) 0.0050(3) 0.0099(3) 0.0068(3)
O1 0.0587(14) 0.0313(11) 0.0264(10) 0.0110(9) 0.0103(10) 0.0111(10)
C12 0.062(2) 0.0219(14) 0.0259(14) 0.0040(11) 0.0017(14) 0.0040(14)
C13 0.084(3) 0.0259(15) 0.0338(17) -0.0056(13) 0.0212(17) -0.0012(16)
O2 0.0841(18) 0.0284(11) 0.0199(10) 0.0000(8) -0.0070(10) 0.0063(11)
S2 0.0716(9) 0.0224(6) 0.0203(6) -0.0015(4) -0.0011(5) -0.0007(5)
C14 0.093(6) 0.044(4) 0.056(5) -0.016(3) -0.030(4) 0.018(4)
C15 0.065(5) 0.081(7) 0.024(3) 0.014(4) 0.002(3) -0.017(5)
S2B 0.0469(12) 0.0241(10) 0.0198(9) 0.0018(7) -0.0039(8) -0.0072(8)
C14B 0.051(6) 0.019(4) 0.029(5) 0.001(3) -0.008(4) -0.007(4)
C15B 0.095(10) 0.052(8) 0.023(5) -0.006(5) -0.012(5) 0.027(8)
O3 0.072(4) 0.0178(16) 0.0179(16) 0.0003(18) -0.007(4) -0.0017(17)
S3 0.0561(10) 0.0203(6) 0.0218(6) -0.0021(5) -0.0018(6) 0.0005(6)
C17 0.074(2) 0.0321(16) 0.0273(15) -0.0081(13) -0.0010(15) 0.0008(16)
O4 0.130(4) 0.0271(17) 0.0285(18) 0.000 0.011(2) 0.000

loop_
_atom_type_symbol
_atom_type_description
_atom_type_scat_dispersion_real
_atom_type_scat_dispersion_imag
_atom_type_scat_source
C C 0.0181 0.0091 'International Tables Vol C Tables 4.2.6.8 and 6.1.1.4'
H H 0.0000 0.0000 'International Tables Vol C Tables 4.2.6.8 and 6.1.1.4'
N N 0.0311 0.0180 'International Tables Vol C Tables 4.2.6.8 and 6.1.1.4'
O O 0.0492 0.0322 'International Tables Vol C Tables 4.2.6.8 and 6.1.1.4'
S S 0.3331 0.5567 'International Tables Vol C Tables 4.2.6.8 and 6.1.1.4'

loop_
_geom_angle_atom_site_label_1
_geom_angle_atom_site_label_2
_geom_angle_atom_site_label_3
_geom_angle
_geom_angle_site_symmetry_1
_geom_angle_site_symmetry_3
C2 C1 C9 118.9(3) . .
N1 C1 C2 123.3(3) . .
N1 C1 C9 117.8(2) . .
C1 C2 H2 120.7 . .
C3 C2 C1 118.6(3) . .
C3 C2 H2 120.7 . .
C2 C3 H3 120.6 . .
C4 C3 C2 118.8(3) . .
C4 C3 H3 120.6 . .
C3 C4 H4 120.4 . .
C3 C4 C5 119.2(3) . .
C5 C4 H4 120.4 . .
C4 C5 C6 119.6(3) . .
N1 C5 C4 122.8(3) . .
N1 C5 C6 117.6(2) . .
N2 C6 C5 116.1(3) . .
N4 C6 C5 117.6(2) . .
N4 C6 N2 126.4(3) . .
N3 C7 N2 125.5(3) . .
N5 C7 N2 117.4(3) . .
N5 C7 N3 117.0(3) . .
N3 C8 N4 125.2(3) . .
N6 C8 N3 117.6(3) . .
N6 C8 N4 117.2(3) . .
N7 C9 C1 115.4(2) . .
N9 C9 C1 118.1(3) . .
N9 C9 N7 126.5(3) . .
N8 C10 N7 125.6(3) . .
N10 C10 N7 116.8(3) . .
N10 C10 N8 117.5(3) . .
N8 C11 N9 124.3(3) . .
N11 C11 N8 118.2(3) . .
N11 C11 N9 117.4(3) . .
C1 N1 C5 117.2(2) . .
C6 N2 C7 114.2(3) . .
C7 N3 C8 114.0(3) . .
C6 N4 C8 114.4(2) . .
C7 N5 H5A 120.0 . .
C7 N5 H5B 120.0 . .
H5A N5 H5B 120.0 . .
C8 N6 H6A 120.0 . .
C8 N6 H6B 120.0 . .
H6A N6 H6B 120.0 . .
C9 N7 C10 114.1(3) . .
C10 N8 C11 114.8(2) . .
C9 N9 C11 114.7(3) . .
C10 N10 H10A 120.0 . .
C10 N10 H10B 120.0 . .
H10A N10 H10B 120.0 . .
C11 N11 H11A 120.0 . .
C11 N11 H11B 120.0 . .
H11A N11 H11B 120.0 . .
O1 S1 C12 107.54(14) . .
O1 S1 C13 105.19(15) . .
C12 S1 C13 96.82(16) . .
S1 C12 H12A 109.5 . .
S1 C12 H12B 109.5 . .
S1 C12 H12C 109.5 . .
H12A C12 H12B 109.5 . .
H12A C12 H12C 109.5 . .
H12B C12 H12C 109.5 . .
S1 C13 H13A 109.5 . .
S1 C13 H13B 109.5 . .
S1 C13 H13C 109.5 . .
H13A C13 H13B 109.5 . .
H13A C13 H13C 109.5 . .
H13B C13 H13C 109.5 . .
O2 S2 C14 106.7(3) . .
O2 S2 C15 104.4(3) . .
C14 S2 C15 100.1(4) . .
S2 C14 H14A 109.5 . .
S2 C14 H14B 109.5 . .
S2 C14 H14C 109.5 . .
H14A C14 H14B 109.5 . .
H14A C14 H14C 109.5 . .
H14B C14 H14C 109.5 . .
S2 C15 H15A 109.5 . .
S2 C15 H15B 109.5 . .
S2 C15 H15C 109.5 . .
H15A C15 H15B 109.5 . .
H15A C15 H15C 109.5 . .
H15B C15 H15C 109.5 . .
C15B S2B C14B 101.4(6) . .
S2B C14B H14D 130.6 . .
S2B C14B H14E 98.2 . .
S2B C14B H14F 98.0 . .
H14D C14B H14E 109.5 . .
H14D C14B H14F 109.5 . .
H14E C14B H14F 109.5 . .
S2B C15B H15D 109.5 . .
S2B C15B H15E 109.5 . .
S2B C15B H15F 109.5 . .
H15D C15B H15E 109.5 . .
H15D C15B H15F 109.5 . .
H15E C15B H15F 109.5 . .
O3 O3 S3 49.60(15) 4_556 .
C17 S3 O3 90.7(2) . .
S3 C17 H17A 109.5 . .
S3 C17 H17B 109.5 . .
S3 C17 H17C 109.5 . .
H17A C17 H17B 109.5 . .
H17A C17 H17C 109.5 . .
H17B C17 H17C 109.5 . .
H4A O4 H4A 110(6) . 4_556

loop_
_geom_bond_atom_site_label_1
_geom_bond_atom_site_label_2
_geom_bond_distance
_geom_bond_site_symmetry_2
C1 C2 1.394(4) .
C1 C9 1.505(4) .
C1 N1 1.345(4) .
C2 H2 0.9500 .
C2 C3 1.382(4) .
C3 H3 0.9500 .
C3 C4 1.380(4) .
C4 H4 0.9500 .
C4 C5 1.391(4) .
C5 C6 1.505(4) .
C5 N1 1.345(4) .
C6 N2 1.335(4) .
C6 N4 1.329(4) .
C7 N2 1.355(4) .
C7 N3 1.346(4) .
C7 N5 1.341(4) .
C8 N3 1.349(4) .
C8 N4 1.358(4) .
C8 N6 1.330(4) .
C9 N7 1.331(4) .
C9 N9 1.329(4) .
C10 N7 1.355(4) .
C10 N8 1.337(4) .
C10 N10 1.331(4) .
C11 N8 1.350(4) .
C11 N9 1.362(4) .
C11 N11 1.325(4) .
N5 H5A 0.8800 .
N5 H5B 0.8800 .
N6 H6A 0.8800 .
N6 H6B 0.8800 .
N10 H10A 0.8800 .
N10 H10B 0.8800 .
N11 H11A 0.8800 .
N11 H11B 0.8800 .
S1 O1 1.512(2) .
S1 C12 1.783(3) .
S1 C13 1.786(3) .
C12 H12A 0.9800 .
C12 H12B 0.9800 .
C12 H12C 0.9800 .
C13 H13A 0.9800 .
C13 H13B 0.9800 .
C13 H13C 0.9800 .
O2 S2 1.564(3) .
S2 C14 1.766(4) .
S2 C15 1.766(4) .
C14 H14A 0.9800 .
C14 H14B 0.9800 .
C14 H14C 0.9800 .
C15 H15A 0.9800 .
C15 H15B 0.9800 .
C15 H15C 0.9800 .
S2B C14B 1.765(4) .
S2B C15B 1.755(12) .
C14B H14D 0.9799 .
C14B H14E 0.9801 .
C14B H14F 0.9801 .
C15B H15D 0.9800 .
C15B H15E 0.9800 .
C15B H15F 0.9800 .
O3 O3 0.788(9) 4_556
O3 S3 1.906(4) .
S3 C17 1.765(4) .
C17 H17A 0.9800 .
C17 H17B 0.9800 .
C17 H17C 0.9800 .
O4 H4A 0.91(5) .
O4 H4A 0.91(5) 4_556

loop_
_geom_hbond_atom_site_label_D
_geom_hbond_atom_site_label_H
_geom_hbond_atom_site_label_A
_geom_hbond_distance_DH
_geom_hbond_distance_HA
_geom_hbond_distance_DA
_geom_hbond_angle_DHA
_geom_hbond_site_symmetry_A
N5 H5A O3 0.88 2.07 2.909(7) 159.7 .
N5 H5A O3 0.88 2.28 3.123(7) 161.3 4_556
N5 H5B O1 0.88 2.16 3.008(3) 161.0 .
N6 H6A O2 0.88 2.20 2.851(4) 130.5 .
N6 H6B N8 0.88 2.11 2.987(3) 174.3 5_577
N10 H10A O2 0.88 2.20 3.077(3) 175.5 5_577
N10 H10B O2 0.88 2.16 3.027(3) 168.2 3_567
N11 H11A N4 0.88 2.11 2.945(3) 158.3 5_577
N11 H11B N9 0.88 2.05 2.914(4) 167.1 5_577
O4 H4A N3 0.91(5) 2.22(5) 3.100(3) 164(4) .

loop_
_geom_torsion_atom_site_label_1
_geom_torsion_atom_site_label_2
_geom_torsion_atom_site_label_3
_geom_torsion_atom_site_label_4
_geom_torsion
_geom_torsion_site_symmetry_1
_geom_torsion_site_symmetry_2
_geom_torsion_site_symmetry_3
_geom_torsion_site_symmetry_4
C1 C2 C3 C4 1.2(5) . . . .
C1 C9 N7 C10 179.1(3) . . . .
C1 C9 N9 C11 179.9(2) . . . .
C2 C1 C9 N7 8.5(4) . . . .
C2 C1 C9 N9 -171.6(3) . . . .
C2 C1 N1 C5 -0.1(4) . . . .
C2 C3 C4 C5 -0.4(5) . . . .
C3 C4 C5 C6 -179.9(3) . . . .
C3 C4 C5 N1 -0.7(5) . . . .
C4 C5 C6 N2 -13.5(4) . . . .
C4 C5 C6 N4 165.7(3) . . . .
C4 C5 N1 C1 0.9(5) . . . .
C5 C6 N2 C7 -179.2(3) . . . .
C5 C6 N4 C8 -178.3(3) . . . .
C6 C5 N1 C1 -179.9(3) . . . .
C9 C1 C2 C3 179.0(3) . . . .
C9 C1 N1 C5 180.0(3) . . . .
N1 C1 C2 C3 -1.0(5) . . . .
N1 C1 C9 N7 -171.6(3) . . . .
N1 C1 C9 N9 8.3(4) . . . .
N1 C5 C6 N2 167.3(3) . . . .
N1 C5 C6 N4 -13.4(4) . . . .
N2 C6 N4 C8 0.9(5) . . . .
N2 C7 N3 C8 -1.6(5) . . . .
N3 C7 N2 C6 -1.2(5) . . . .
N3 C8 N4 C6 -4.2(5) . . . .
N4 C6 N2 C7 1.6(5) . . . .
N4 C8 N3 C7 4.5(5) . . . .
N5 C7 N2 C6 178.5(3) . . . .
N5 C7 N3 C8 178.7(3) . . . .
N6 C8 N3 C7 -175.8(3) . . . .
N6 C8 N4 C6 176.1(3) . . . .
N7 C9 N9 C11 -0.3(4) . . . .
N7 C10 N8 C11 -0.9(5) . . . .
N8 C10 N7 C9 1.4(5) . . . .
N8 C11 N9 C9 0.9(4) . . . .
N9 C9 N7 C10 -0.8(4) . . . .
N9 C11 N8 C10 -0.4(4) . . . .
N10 C10 N7 C9 -178.0(3) . . . .
N10 C10 N8 C11 178.6(3) . . . .
N11 C11 N8 C10 -179.2(3) . . . .
N11 C11 N9 C9 179.8(3) . . . .

_cod_database_fobs_code 4517261
